data_4343116
loop_
_publ_author_name
'Douvali, Antigoni'
'Papaefstathiou, Giannis S.'
'Gullo, Maria Pia'
'Barbieri, Andrea'
'Tsipis, Athanassios C.'
'Malliakas, Christos D.'
'Kanatzidis, Mercouri G.'
'Papadas, Ioannis'
'Armatas, Gerasimos S.'
'Hatzidimitriou, Antonios G.'
'Lazarides, Theodore'
'Manos, Manolis J.'

_publ_section_title
;
 Alkaline Earth Metal Ion/Dihydroxy-Terephthalate MOFs: Structural
 Diversity and Unusual Luminescent Properties.
;
_journal_issue 12
_journal_name_full 'Inorganic chemistry'
_journal_page_first 5813
_journal_page_last 5826
_journal_paper_doi 10.1021/acs.inorgchem.5b00539
_journal_volume 54
_journal_year 2015
_chemical_formula_moiety 'C16 H22 Ca N2 O8'
_chemical_formula_sum 'C16 H22 Ca N2 O8'
_chemical_formula_weight 410.44
_chemical_name_systematic
; 
 ? 
;
_space_group_IT_number 15
_symmetry_cell_setting monoclinic
_symmetry_space_group_name_Hall '-C 2yc'
_symmetry_space_group_name_H-M 'C 1 2/c 1'
_atom_sites_solution_hydrogens geom
_atom_sites_solution_primary direct
_atom_sites_solution_secondary difmap
_audit_creation_method SHELXL-97
_cell_angle_alpha 90.00
_cell_angle_beta 114.12(3)
_cell_angle_gamma 90.00
_cell_formula_units_Z 4
_cell_length_a 18.659(4)
_cell_length_b 11.251(2)
_cell_length_c 10.015(2)
_cell_measurement_reflns_used 22028
_cell_measurement_temperature 298(2)
_cell_measurement_theta_max 34.916
_cell_measurement_theta_min 2.392
_cell_volume 1918.9(8)
_computing_cell_refinement BRUKER
_computing_data_collection BRUKER
_computing_data_reduction BRUKER
_computing_molecular_graphics
;
 DIAMOND (Brandenburg, 2006)
 MERCURY (Bruno et al. 2002)
;
_computing_publication_material 'WINGX (Farrugia, 1999)'
_computing_structure_refinement 'SHELXL-97 (Sheldrick, 1997)'
_computing_structure_solution 'SHELXL-97 (Sheldrick, 1997)'
_diffrn_ambient_temperature 298(2)
_diffrn_measured_fraction_theta_full 1.000
_diffrn_measured_fraction_theta_max 1.000
_diffrn_measurement_device_type 'Bruker APEX'
_diffrn_radiation_monochromator graphite
_diffrn_radiation_source 'fine-focus sealed tube'
_diffrn_radiation_type MoK\a
_diffrn_radiation_wavelength 0.71073
_diffrn_reflns_av_R_equivalents 0.0363
_diffrn_reflns_av_sigmaI/netI 0.0250
_diffrn_reflns_limit_h_max 26
_diffrn_reflns_limit_h_min -26
_diffrn_reflns_limit_k_max 15
_diffrn_reflns_limit_k_min -15
_diffrn_reflns_limit_l_max 14
_diffrn_reflns_limit_l_min -14
_diffrn_reflns_number 18661
_diffrn_reflns_theta_full 30.00
_diffrn_reflns_theta_max 30.00
_diffrn_reflns_theta_min 2.17
_exptl_absorpt_coefficient_mu 0.372
_exptl_absorpt_correction_T_max 1.00000
_exptl_absorpt_correction_T_min 0.98219
_exptl_absorpt_correction_type numerical
_exptl_absorpt_process_details SADABS
_exptl_crystal_colour colorless
_exptl_crystal_density_diffrn 1.421
_exptl_crystal_density_method 'not measured'
_exptl_crystal_description rod
_exptl_crystal_F_000 864
_exptl_crystal_size_max 0.12
_exptl_crystal_size_mid 0.07
_exptl_crystal_size_min 0.06
_refine_diff_density_max 0.516
_refine_diff_density_min -0.427
_refine_diff_density_rms 0.146
_refine_ls_extinction_method none
_refine_ls_goodness_of_fit_ref 1.110
_refine_ls_hydrogen_treatment mixed
_refine_ls_matrix_type full
_refine_ls_number_parameters 180
_refine_ls_number_reflns 2798
_refine_ls_number_restraints 88
_refine_ls_restrained_S_all 1.151
_refine_ls_R_factor_all 0.0596
_refine_ls_R_factor_gt 0.0397
_refine_ls_shift/su_max 0.000
_refine_ls_shift/su_mean 0.000
_refine_ls_structure_factor_coef Fsqd
_refine_ls_weighting_details 'calc w=1/[\s^2^(Fo^2^)+(0.0881P)^2^+0.6417P] where P=(Fo^2^+2Fc^2^)/3'
_refine_ls_weighting_scheme calc
_refine_ls_wR_factor_gt 0.1200
_refine_ls_wR_factor_ref 0.1420
_reflns_number_gt 2197
_reflns_number_total 2798
_reflns_threshold_expression >2sigma(I)
_cod_data_source_file ic5b00539_si_002.cif
_cod_data_source_block AEMOF-4
_cod_depositor_comments
;
The following automatic conversions were performed:

'_symmetry_cell_setting' value 'Monoclinic' changed to 'monoclinic'
according to
/usr/data/users/saulius/crontab/automatic-downloads/rss-feeds/ACS/lib/dictionaries/cif_core.dic
dictionary named 'cif_core.dic' version 2.4.2 from 2011-04-26.

Automatic conversion script
Id: cif_fix_values 3271 2015-04-21 07:52:19Z andrius 

 Adding full bibliography for 4343114--4343118.cif.
;
_cod_original_cell_volume 1918.9(7)
_cod_original_sg_symbol_H-M 'C 2/c'
_cod_database_code 4343116

loop_
_symmetry_equiv_pos_as_xyz
'x, y, z'
'-x, y, -z+1/2'
'x+1/2, y+1/2, z'
'-x+1/2, y+1/2, -z+1/2'
'-x, -y, -z'
'x, -y, z-1/2'
'-x+1/2, -y+1/2, -z'
'x+1/2, -y+1/2, z-1/2'

loop_
_atom_site_label
_atom_site_type_symbol
_atom_site_fract_x
_atom_site_fract_y
_atom_site_fract_z
_atom_site_U_iso_or_equiv
_atom_site_adp_type
_atom_site_occupancy
_atom_site_symmetry_multiplicity
_atom_site_calc_flag
_atom_site_refinement_flags
_atom_site_disorder_assembly
_atom_site_disorder_group
Ca1 Ca 0.0000 0.5000 0.0000 0.01959(15) Uani 1 2 d S . .
O1 O 0.10095(8) 0.41400(14) 0.19997(14) 0.0406(4) Uani 1 1 d . . .
O2 O -0.09261(8) 0.47046(13) 0.09479(16) 0.0341(3) Uani 1 1 d . . .
O3 O 0.19015(9) 0.24307(14) 0.19885(13) 0.0391(4) Uani 1 1 d D . .
O4 O 0.03246(10) 0.69208(13) 0.09070(19) 0.0490(4) Uani 1 1 d D . .
C1 C 0.12253(9) 0.41083(15) 0.33738(18) 0.0242(3) Uani 1 1 d . . .
C2 C 0.18939(9) 0.32822(14) 0.42030(16) 0.0209(3) Uani 1 1 d . . .
C3 C 0.21849(9) 0.24807(15) 0.34712(16) 0.0231(3) Uani 1 1 d D . .
C4 C 0.22147(9) 0.32906(15) 0.57221(17) 0.0232(3) Uani 1 1 d . . .
H4 H 0.2023 0.3823 0.6207 0.028 Uiso 1 1 calc R . .
H3O H 0.1588(16) 0.300(2) 0.168(3) 0.071(10) Uiso 1 1 d D . .
N1A N 0.08953(18) 0.8693(2) 0.0999(3) 0.0302(6) Uani 0.50 1 d PDU A 1
C5A C 0.0794(2) 0.7681(3) 0.1669(3) 0.0242(7) Uani 0.50 1 d PDU A 1
C7A C 0.0565(5) 0.8820(7) -0.0557(4) 0.0553(16) Uani 0.50 1 d PDU A 1
H7A1 H 0.0976 0.8788 -0.0898 0.083 Uiso 0.50 1 calc PR A 1
H7A2 H 0.0298 0.9569 -0.0822 0.083 Uiso 0.50 1 calc PR A 1
H7A3 H 0.0199 0.8187 -0.0994 0.083 Uiso 0.50 1 calc PR A 1
C8A C 0.1458(4) 0.9610(5) 0.1678(6) 0.0512(15) Uani 0.50 1 d PDU A 1
H8A1 H 0.1606 0.9596 0.2715 0.077 Uiso 0.50 1 calc PR A 1
H8A2 H 0.1232 1.0368 0.1294 0.077 Uiso 0.50 1 calc PR A 1
H8A3 H 0.1914 0.9481 0.1480 0.077 Uiso 0.50 1 calc PR A 1
C9A C 0.1237(6) 0.7468(7) 0.3301(4) 0.0481(15) Uani 0.50 1 d PDU A 1
H9A1 H 0.1131 0.6679 0.3536 0.072 Uiso 0.50 1 calc PR A 1
H9A2 H 0.1071 0.8036 0.3831 0.072 Uiso 0.50 1 calc PR A 1
H9A3 H 0.1790 0.7555 0.3566 0.072 Uiso 0.50 1 calc PR A 1
N1B N 0.1098(3) 0.8374(5) 0.2004(5) 0.0773(14) Uani 0.50 1 d PDU A 2
C5B C 0.0639(4) 0.7903(6) 0.0903(5) 0.0639(14) Uani 0.50 1 d PDU A 2
C7B C 0.1312(7) 0.7762(8) 0.3364(7) 0.069(2) Uani 0.50 1 d PDU A 2
H7B1 H 0.0881 0.7279 0.3327 0.103 Uiso 0.50 1 calc PR A 2
H7B2 H 0.1439 0.8330 0.4143 0.103 Uiso 0.50 1 calc PR A 2
H7B3 H 0.1760 0.7267 0.3535 0.103 Uiso 0.50 1 calc PR A 2
C8B C 0.1554(6) 0.9433(6) 0.2198(8) 0.068(2) Uani 0.50 1 d PDU A 2
H8B1 H 0.1489 0.9737 0.1259 0.101 Uiso 0.50 1 calc PR A 2
H8B2 H 0.2098 0.9255 0.2764 0.101 Uiso 0.50 1 calc PR A 2
H8B3 H 0.1382 1.0018 0.2701 0.101 Uiso 0.50 1 calc PR A 2
C9B C 0.0388(6) 0.8560(6) -0.0544(7) 0.068(2) Uani 0.50 1 d PDU A 2
H9B1 H 0.0596 0.8161 -0.1156 0.102 Uiso 0.50 1 calc PR A 2
H9B2 H 0.0584 0.9359 -0.0367 0.102 Uiso 0.50 1 calc PR A 2
H9B3 H -0.0175 0.8574 -0.1024 0.102 Uiso 0.50 1 calc PR A 2

loop_
_atom_site_aniso_label
_atom_site_aniso_U_11
_atom_site_aniso_U_22
_atom_site_aniso_U_33
_atom_site_aniso_U_23
_atom_site_aniso_U_13
_atom_site_aniso_U_12
Ca1 0.0159(2) 0.0212(2) 0.0169(2) 0.00381(15) 0.00180(16) 0.00081(15)
O1 0.0367(7) 0.0558(9) 0.0211(6) 0.0112(6) 0.0035(5) 0.0241(7)
O2 0.0269(6) 0.0420(8) 0.0350(7) -0.0079(6) 0.0144(6) -0.0149(6)
O3 0.0444(8) 0.0506(9) 0.0144(6) 0.0023(5) 0.0040(5) 0.0218(7)
O4 0.0538(10) 0.0325(8) 0.0617(11) -0.0171(7) 0.0246(9) -0.0114(7)
C1 0.0175(7) 0.0288(8) 0.0234(7) 0.0064(6) 0.0053(6) 0.0050(6)
C2 0.0158(7) 0.0261(8) 0.0176(7) 0.0043(6) 0.0035(5) 0.0039(6)
C3 0.0218(7) 0.0295(8) 0.0142(7) 0.0023(6) 0.0033(6) 0.0039(6)
C4 0.0221(7) 0.0273(8) 0.0192(7) 0.0018(6) 0.0072(6) 0.0066(6)
N1A 0.0376(16) 0.0138(12) 0.0433(17) -0.0023(12) 0.0205(14) -0.0058(11)
C5A 0.0263(16) 0.0146(13) 0.0338(16) -0.0081(13) 0.0145(14) -0.0071(12)
C7A 0.071(4) 0.049(3) 0.055(2) 0.014(2) 0.035(2) 0.007(3)
C8A 0.056(3) 0.025(2) 0.074(3) 0.000(2) 0.029(3) -0.017(2)
C9A 0.055(3) 0.048(3) 0.040(2) -0.0060(19) 0.018(2) -0.018(3)
N1B 0.075(3) 0.074(3) 0.089(3) -0.015(2) 0.039(3) -0.010(2)
C5B 0.061(3) 0.065(3) 0.071(3) -0.008(2) 0.033(3) 0.013(2)
C7B 0.071(4) 0.068(4) 0.071(3) -0.006(3) 0.033(3) -0.018(3)
C8B 0.079(4) 0.052(3) 0.073(4) -0.003(3) 0.032(3) -0.006(3)
C9B 0.071(4) 0.064(4) 0.082(3) 0.012(3) 0.044(3) 0.009(3)

loop_
_atom_type_symbol
_atom_type_description
_atom_type_scat_dispersion_real
_atom_type_scat_dispersion_imag
_atom_type_scat_source
C C 0.0033 0.0016 'International Tables Vol C Tables 4.2.6.8 and 6.1.1.4'
H H 0.0000 0.0000 'International Tables Vol C Tables 4.2.6.8 and 6.1.1.4'
N N 0.0061 0.0033 'International Tables Vol C Tables 4.2.6.8 and 6.1.1.4'
O O 0.0106 0.0060 'International Tables Vol C Tables 4.2.6.8 and 6.1.1.4'
Ca Ca 0.2262 0.3064 'International Tables Vol C Tables 4.2.6.8 and 6.1.1.4'

loop_
_geom_angle_atom_site_label_1
_geom_angle_atom_site_label_2
_geom_angle_atom_site_label_3
_geom_angle
_geom_angle_site_symmetry_1
_geom_angle_site_symmetry_3
O2 Ca1 O2 180.0 . 5_565
O2 Ca1 O1 93.72(6) . .
O2 Ca1 O1 86.28(6) 5_565 .
O2 Ca1 O1 86.28(6) . 5_565
O2 Ca1 O1 93.72(6) 5_565 5_565
O1 Ca1 O1 180.0 . 5_565
O2 Ca1 O4 84.70(6) . 5_565
O2 Ca1 O4 95.30(6) 5_565 5_565
O1 Ca1 O4 86.55(6) . 5_565
O1 Ca1 O4 93.45(6) 5_565 5_565
O2 Ca1 O4 95.30(6) . .
O2 Ca1 O4 84.70(6) 5_565 .
O1 Ca1 O4 93.45(6) . .
O1 Ca1 O4 86.55(6) 5_565 .
O4 Ca1 O4 180.0 5_565 .
C1 O1 Ca1 137.15(12) . .
C1 O2 Ca1 152.13(13) 2 .
C5A O4 Ca1 152.59(19) . .
C5B O4 Ca1 150.0(3) . .
O2 C1 O1 124.50(15) 2 .
O2 C1 C2 119.34(15) 2 .
O1 C1 C2 116.16(15) . .
C4 C2 C3 119.40(14) . .
C4 C2 C1 119.30(15) . .
C3 C2 C1 121.28(14) . .
O3 C3 C4 118.16(15) . 7_556
O3 C3 C2 122.44(14) . .
C4 C3 C2 119.40(14) 7_556 .
C3 C4 C2 121.20(15) 7_556 .
C5A N1A C7A 122.0(3) . .
C5A N1A C8A 126.0(3) . .
C7A N1A C8A 110.62(17) . .
O4 C5A N1A 118.4(3) . .
O4 C5A C9A 119.4(3) . .
N1A C5A C9A 122.2(4) . .
C5B N1B C7B 118.4(5) . .
C5B N1B C8B 130.6(5) . .
C7B N1B C8B 110.66(17) . .
N1B C5B O4 122.9(4) . .
N1B C5B C9B 119.0(7) . .
O4 C5B C9B 118.0(5) . .

loop_
_geom_bond_atom_site_label_1
_geom_bond_atom_site_label_2
_geom_bond_distance
_geom_bond_site_symmetry_2
Ca1 O2 2.3106(14) .
Ca1 O2 2.3106(14) 5_565
Ca1 O1 2.3262(14) .
Ca1 O1 2.3262(14) 5_565
Ca1 O4 2.3266(15) 5_565
Ca1 O4 2.3266(15) .
O1 C1 1.267(2) .
O2 C1 1.238(2) 2
O3 C3 1.3587(19) .
O4 C5A 1.238(3) .
O4 C5B 1.252(7) .
C1 O2 1.238(2) 2
C1 C2 1.504(2) .
C2 C4 1.389(2) .
C2 C3 1.404(2) .
C3 C4 1.386(2) 7_556
C4 C3 1.386(2) 7_556
N1A C5A 1.374(4) .
N1A C7A 1.4295(11) .
N1A C8A 1.4298(11) .
C5A C9A 1.5191(12) .
N1B C5B 1.208(7) .
N1B C7B 1.4296(11) .
N1B C8B 1.4304(11) .
C5B C9B 1.5204(11) .
